data_4334394
loop_
_publ_author_name
'Julia R. Khusnutdinova'
'Jia Luo'
'Nigam P. Rath'
'Liviu M. Mirica'

_publ_section_title
;
 Late First-Row Transition Metal Complexes of a Tetradentate Pyridinophane
 Ligand: Electronic Properties and Reactivity Implications
;
_journal_name_full 'Inorganic Chemistry'
_journal_page_first 3920
_journal_page_last 3932
_journal_paper_doi 10.1021/ic400260z
_journal_volume 52
_journal_year 2013
_chemical_formula_sum 'C28 H38 Co F6 N6 O6 S2'
_chemical_formula_weight 791.69
_chemical_name_systematic
; 
 ? 
;
_space_group_IT_number 14
_symmetry_cell_setting monoclinic
_symmetry_space_group_name_Hall '-P 2yn'
_symmetry_space_group_name_H-M 'P 1 21/n 1'
_atom_sites_solution_hydrogens geom
_atom_sites_solution_primary direct
_atom_sites_solution_secondary difmap
_audit_creation_method SHELXL-97
_cell_angle_alpha 90.00
_cell_angle_beta 94.614(2)
_cell_angle_gamma 90.00
_cell_formula_units_Z 4
_cell_length_a 11.1598(6)
_cell_length_b 16.2200(9)
_cell_length_c 18.7779(11)
_cell_measurement_temperature 100(2)
_cell_volume 3388.0(3)
_computing_cell_refinement 'Bruker SAINT'
_computing_data_collection 'Bruker APEX2'
_computing_data_reduction 'Bruker SAINT'
_computing_molecular_graphics 'Bruker SHELXTL'
_computing_publication_material 'Bruker SHELXTL'
_computing_structure_refinement 'SHELXL-97 (Sheldrick, 2008)'
_computing_structure_solution 'SHELXS-97 (Sheldrick, 2008)'
_diffrn_ambient_temperature 100(2)
_diffrn_measured_fraction_theta_full 1.000
_diffrn_measured_fraction_theta_max 1.000
_diffrn_measurement_device_type 'Bruker APEX-II CCD'
_diffrn_measurement_method '\f and \w scans'
_diffrn_radiation_monochromator graphite
_diffrn_radiation_source 'fine-focus sealed tube'
_diffrn_radiation_type MoK\a
_diffrn_radiation_wavelength 0.71073
_diffrn_reflns_av_R_equivalents 0.0311
_diffrn_reflns_av_sigmaI/netI 0.0176
_diffrn_reflns_limit_h_max 18
_diffrn_reflns_limit_h_min -18
_diffrn_reflns_limit_k_max 25
_diffrn_reflns_limit_k_min -26
_diffrn_reflns_limit_l_max 30
_diffrn_reflns_limit_l_min -30
_diffrn_reflns_number 147021
_diffrn_reflns_theta_full 35.52
_diffrn_reflns_theta_max 35.52
_diffrn_reflns_theta_min 2.05
_exptl_absorpt_coefficient_mu 0.713
_exptl_absorpt_correction_T_max 0.7688
_exptl_absorpt_correction_T_min 0.6985
_exptl_absorpt_correction_type multi-scan
_exptl_absorpt_process_details 'sadabs v2008/1'
_exptl_crystal_colour orange
_exptl_crystal_density_diffrn 1.552
_exptl_crystal_density_meas ?
_exptl_crystal_description block
_exptl_crystal_F_000 1636
_exptl_crystal_size_max 0.54
_exptl_crystal_size_mid 0.47
_exptl_crystal_size_min 0.39
_refine_diff_density_max 0.789
_refine_diff_density_min -0.738
_refine_diff_density_rms 0.062
_refine_ls_extinction_method none
_refine_ls_goodness_of_fit_ref 1.042
_refine_ls_hydrogen_treatment constr
_refine_ls_matrix_type full
_refine_ls_number_parameters 517
_refine_ls_number_reflns 15501
_refine_ls_number_restraints 1
_refine_ls_restrained_S_all 1.042
_refine_ls_R_factor_all 0.0383
_refine_ls_R_factor_gt 0.0288
_refine_ls_shift/su_max 0.006
_refine_ls_shift/su_mean 0.000
_refine_ls_structure_factor_coef Fsqd
_refine_ls_weighting_details 'calc w=1/[\s^2^(Fo^2^)+(0.0354P)^2^+1.3829P] where P=(Fo^2^+2Fc^2^)/3'
_refine_ls_weighting_scheme calc
_refine_ls_wR_factor_gt 0.0717
_refine_ls_wR_factor_ref 0.0772
_reflns_number_gt 13184
_reflns_number_total 15501
_reflns_threshold_expression >2sigma(I)
_cod_data_source_file ic400260z_si_002_05.cif
_cod_data_source_block l8711
_cod_depositor_comments
;
The following automatic conversions were performed:

'_exptl_crystal_density_meas' value 'no' was changed to '?' - the
value is perceived as not measured.

Automatic conversion script
Id: cif_fix_values 3008 2015-01-20 13:52:24Z robertas 
;
_cod_database_code 4334394

loop_
_symmetry_equiv_pos_as_xyz
'x, y, z'
'-x+1/2, y+1/2, -z+1/2'
'-x, -y, -z'
'x-1/2, -y-1/2, z-1/2'

loop_
_atom_site_label
_atom_site_type_symbol
_atom_site_fract_x
_atom_site_fract_y
_atom_site_fract_z
_atom_site_U_iso_or_equiv
_atom_site_adp_type
_atom_site_occupancy
_atom_site_symmetry_multiplicity
_atom_site_calc_flag
_atom_site_refinement_flags
_atom_site_disorder_assembly
_atom_site_disorder_group
Co1 Co 0.239934(10) 0.269139(7) 0.087689(6) 0.00923(3) Uani 1 1 d . . .
N1 N 0.36344(6) 0.19935(4) 0.13148(4) 0.01076(11) Uani 1 1 d . . .
N2 N 0.13185(6) 0.22447(4) 0.15118(4) 0.01060(11) Uani 1 1 d . . .
N3 N 0.30255(6) 0.34499(4) 0.18841(4) 0.01077(11) Uani 1 1 d . . .
N4 N 0.18474(6) 0.14715(5) 0.03013(4) 0.01139(11) Uani 1 1 d . . .
N5 N 0.11039(7) 0.33427(5) 0.04268(4) 0.01291(12) Uani 1 1 d . . .
N6 N 0.35055(6) 0.31620(5) 0.02638(4) 0.01245(12) Uani 1 1 d . . .
C1 C 0.36358(7) 0.11826(5) 0.11691(4) 0.01200(13) Uani 1 1 d . . .
C2 C 0.45436(8) 0.06728(6) 0.14699(5) 0.01545(14) Uani 1 1 d . . .
H2 H 0.4555 0.0103 0.1355 0.019 Uiso 1 1 calc R . .
C3 C 0.54326(8) 0.10120(6) 0.19406(5) 0.01757(15) Uani 1 1 d . . .
H3 H 0.6066 0.0676 0.2147 0.021 Uiso 1 1 calc R . .
C4 C 0.53894(8) 0.18465(6) 0.21076(5) 0.01593(14) Uani 1 1 d . . .
H4 H 0.5978 0.2083 0.2440 0.019 Uiso 1 1 calc R . .
C5 C 0.44764(7) 0.23277(5) 0.17827(4) 0.01204(13) Uani 1 1 d . . .
C6 C 0.43239(7) 0.32320(5) 0.19362(4) 0.01263(13) Uani 1 1 d . . .
H6A H 0.4688 0.3360 0.2422 0.015 Uiso 1 1 calc R . .
H6B H 0.4742 0.3563 0.1589 0.015 Uiso 1 1 calc R . .
C7 C 0.24380(7) 0.30092(5) 0.24603(4) 0.01284(13) Uani 1 1 d . . .
H7A H 0.2184 0.3420 0.2808 0.015 Uiso 1 1 calc R . .
H7B H 0.3036 0.2641 0.2716 0.015 Uiso 1 1 calc R . .
C8 C 0.13609(7) 0.25047(5) 0.21927(4) 0.01130(12) Uani 1 1 d . . .
C9 C 0.04895(8) 0.22574(6) 0.26379(4) 0.01434(14) Uani 1 1 d . . .
H9 H 0.0495 0.2463 0.3112 0.017 Uiso 1 1 calc R . .
C10 C -0.03888(8) 0.17044(6) 0.23771(5) 0.01484(14) Uani 1 1 d . . .
H10 H -0.0997 0.1532 0.2671 0.018 Uiso 1 1 calc R . .
C11 C -0.03737(7) 0.14046(5) 0.16832(5) 0.01326(13) Uani 1 1 d . . .
H11 H -0.0946 0.1006 0.1506 0.016 Uiso 1 1 calc R . .
C12 C 0.04894(7) 0.16956(5) 0.12543(4) 0.01140(12) Uani 1 1 d . . .
C13 C 0.05809(7) 0.14267(5) 0.04909(4) 0.01311(13) Uani 1 1 d . . .
H13A H 0.0283 0.0854 0.0429 0.016 Uiso 1 1 calc R . .
H13B H 0.0071 0.1787 0.0167 0.016 Uiso 1 1 calc R . .
C14 C 0.25632(8) 0.08396(5) 0.07269(5) 0.01368(13) Uani 1 1 d . . .
H14A H 0.2845 0.0419 0.0396 0.016 Uiso 1 1 calc R . .
H14B H 0.2032 0.0560 0.1049 0.016 Uiso 1 1 calc R . .
C15 C 0.28239(7) 0.43744(5) 0.19251(4) 0.01263(13) Uani 1 1 d . . .
C16 C 0.32157(8) 0.47834(6) 0.12485(5) 0.01625(15) Uani 1 1 d . . .
H16A H 0.4067 0.4666 0.1203 0.024 Uiso 1 1 calc R . .
H16B H 0.3097 0.5381 0.1278 0.024 Uiso 1 1 calc R . .
H16C H 0.2734 0.4566 0.0831 0.024 Uiso 1 1 calc R . .
C17 C 0.35335(9) 0.47581(6) 0.25781(5) 0.01823(16) Uani 1 1 d . . .
H17A H 0.3365 0.4453 0.3009 0.027 Uiso 1 1 calc R . .
H17B H 0.3292 0.5335 0.2627 0.027 Uiso 1 1 calc R . .
H17C H 0.4396 0.4731 0.2515 0.027 Uiso 1 1 calc R . .
C18 C 0.14798(8) 0.45375(6) 0.19651(5) 0.01686(15) Uani 1 1 d . . .
H18A H 0.1021 0.4233 0.1583 0.025 Uiso 1 1 calc R . .
H18B H 0.1321 0.5129 0.1908 0.025 Uiso 1 1 calc R . .
H18C H 0.1237 0.4355 0.2430 0.025 Uiso 1 1 calc R . .
C19 C 0.19465(8) 0.13591(5) -0.04977(4) 0.01341(13) Uani 1 1 d . . .
C20 C 0.13982(9) 0.21030(6) -0.09067(5) 0.01748(15) Uani 1 1 d . . .
H20A H 0.0545 0.2148 -0.0824 0.026 Uiso 1 1 calc R . .
H20B H 0.1480 0.2031 -0.1419 0.026 Uiso 1 1 calc R . .
H20C H 0.1819 0.2606 -0.0740 0.026 Uiso 1 1 calc R . .
C21 C 0.12932(8) 0.05775(6) -0.07794(5) 0.01733(15) Uani 1 1 d . . .
H21A H 0.1548 0.0108 -0.0475 0.026 Uiso 1 1 calc R . .
H21B H 0.1492 0.0470 -0.1270 0.026 Uiso 1 1 calc R . .
H21C H 0.0423 0.0655 -0.0773 0.026 Uiso 1 1 calc R . .
C22 C 0.32832(8) 0.13075(6) -0.06344(5) 0.01808(16) Uani 1 1 d . . .
H22A H 0.3720 0.1762 -0.0388 0.027 Uiso 1 1 calc R . .
H22B H 0.3368 0.1346 -0.1149 0.027 Uiso 1 1 calc R . .
H22C H 0.3614 0.0781 -0.0454 0.027 Uiso 1 1 calc R . .
C23 C 0.02966(8) 0.36576(5) 0.01263(5) 0.01435(14) Uani 1 1 d U . .
C24 C -0.07312(9) 0.40404(7) -0.02663(6) 0.02192(18) Uani 1 1 d U . .
H24A H -0.0456 0.4371 -0.0658 0.033 Uiso 1 1 calc R . .
H24B H -0.1148 0.4396 0.0056 0.033 Uiso 1 1 calc R . .
H24C H -0.1283 0.3612 -0.0461 0.033 Uiso 1 1 calc R . .
C25 C 0.41962(8) 0.34551(6) -0.00776(5) 0.01490(10) Uani 1 1 d . . .
C26 C 0.50849(8) 0.38235(6) -0.05014(5) 0.01490(10) Uani 1 1 d . . .
H26A H 0.5618 0.4181 -0.0197 0.022 Uiso 1 1 calc R . .
H26B H 0.4679 0.4151 -0.0887 0.022 Uiso 1 1 calc R . .
H26C H 0.5559 0.3388 -0.0706 0.022 Uiso 1 1 calc R . .
S1 S 0.222197(18) 0.330261(14) 0.432614(11) 0.01320(4) Uani 1 1 d . . .
C27 C 0.18656(9) 0.32654(7) 0.52570(5) 0.02114(18) Uani 1 1 d . . .
F1 F 0.27260(8) 0.28716(7) 0.56570(4) 0.0425(2) Uani 1 1 d . . .
F2 F 0.17649(9) 0.40181(5) 0.55215(4) 0.0419(2) Uani 1 1 d . . .
F3 F 0.08346(6) 0.28691(4) 0.53297(3) 0.02446(13) Uani 1 1 d . . .
O1 O 0.33101(7) 0.37860(5) 0.43566(4) 0.02377(15) Uani 1 1 d . . .
O2 O 0.23606(7) 0.24430(5) 0.41484(4) 0.02264(14) Uani 1 1 d . . .
O3 O 0.11854(6) 0.36942(5) 0.39664(4) 0.02075(13) Uani 1 1 d . . .
S2 S 0.7456(4) 0.4830(2) 0.14529(18) 0.0254(4) Uani 0.55(2) 1 d P A 1
C28 C 0.8080(7) 0.3894(4) 0.1894(3) 0.0141(8) Uani 0.55(2) 1 d P A 1
F4 F 0.8827(6) 0.4097(6) 0.2495(4) 0.0234(7) Uani 0.55(2) 1 d P A 1
F5 F 0.7182(5) 0.3430(4) 0.2017(5) 0.0576(14) Uani 0.55(2) 1 d P A 1
F6 F 0.8783(5) 0.3472(4) 0.1459(2) 0.0221(7) Uani 0.55(2) 1 d P A 1
O4 O 0.6564(5) 0.4494(4) 0.0948(4) 0.0393(9) Uani 0.55(2) 1 d P A 1
O5 O 0.6983(5) 0.5264(4) 0.2052(5) 0.0386(11) Uani 0.55(2) 1 d P A 1
O6 O 0.8481(9) 0.5171(6) 0.1204(7) 0.0438(12) Uani 0.55(2) 1 d P A 1
S2' S 0.7594(7) 0.4885(3) 0.1407(2) 0.0283(7) Uani 0.45(2) 1 d P A 2
C28' C 0.8061(10) 0.3966(7) 0.1855(6) 0.037(2) Uani 0.45(2) 1 d P A 2
F4' F 0.8712(9) 0.4077(8) 0.2432(6) 0.0378(18) Uani 0.45(2) 1 d P A 2
F5' F 0.7195(7) 0.3461(5) 0.2155(4) 0.0524(15) Uani 0.45(2) 1 d P A 2
F6' F 0.8627(10) 0.3460(6) 0.1462(4) 0.0442(17) Uani 0.45(2) 1 d P A 2
O4' O 0.6866(11) 0.4612(7) 0.0774(6) 0.055(2) Uani 0.45(2) 1 d P A 2
O5' O 0.6928(9) 0.5319(6) 0.1887(5) 0.0535(18) Uani 0.45(2) 1 d P A 2
O6' O 0.8704(11) 0.5281(6) 0.1224(7) 0.0385(13) Uani 0.45(2) 1 d P A 2

loop_
_atom_site_aniso_label
_atom_site_aniso_U_11
_atom_site_aniso_U_22
_atom_site_aniso_U_33
_atom_site_aniso_U_23
_atom_site_aniso_U_13
_atom_site_aniso_U_12
Co1 0.00847(4) 0.00999(5) 0.00927(4) 0.00116(3) 0.00090(3) -0.00118(3)
N1 0.0107(3) 0.0105(3) 0.0110(3) 0.0010(2) 0.0004(2) -0.0013(2)
N2 0.0104(3) 0.0109(3) 0.0104(3) 0.0005(2) 0.0007(2) -0.0023(2)
N3 0.0106(3) 0.0105(3) 0.0113(3) 0.0004(2) 0.0019(2) -0.0030(2)
N4 0.0109(3) 0.0123(3) 0.0108(3) -0.0006(2) 0.0001(2) -0.0008(2)
N5 0.0132(3) 0.0131(3) 0.0125(3) 0.0002(2) 0.0017(2) -0.0010(2)
N6 0.0124(3) 0.0119(3) 0.0131(3) 0.0007(2) 0.0012(2) 0.0000(2)
C1 0.0131(3) 0.0112(3) 0.0117(3) 0.0012(2) 0.0006(2) -0.0005(2)
C2 0.0170(3) 0.0122(3) 0.0168(3) 0.0027(3) -0.0006(3) 0.0011(3)
C3 0.0165(4) 0.0165(4) 0.0189(4) 0.0039(3) -0.0032(3) 0.0020(3)
C4 0.0142(3) 0.0169(4) 0.0160(3) 0.0024(3) -0.0036(3) -0.0008(3)
C5 0.0111(3) 0.0129(3) 0.0119(3) 0.0009(2) -0.0005(2) -0.0017(2)
C6 0.0107(3) 0.0129(3) 0.0141(3) -0.0005(2) -0.0001(2) -0.0028(2)
C7 0.0139(3) 0.0145(3) 0.0101(3) 0.0000(2) 0.0014(2) -0.0053(3)
C8 0.0119(3) 0.0116(3) 0.0105(3) 0.0011(2) 0.0013(2) -0.0024(2)
C9 0.0142(3) 0.0170(4) 0.0121(3) 0.0014(3) 0.0031(2) -0.0037(3)
C10 0.0131(3) 0.0163(4) 0.0155(3) 0.0026(3) 0.0033(3) -0.0034(3)
C11 0.0111(3) 0.0129(3) 0.0157(3) 0.0017(3) 0.0008(2) -0.0036(2)
C12 0.0100(3) 0.0113(3) 0.0127(3) 0.0008(2) 0.0000(2) -0.0020(2)
C13 0.0115(3) 0.0148(3) 0.0129(3) -0.0014(3) 0.0002(2) -0.0036(3)
C14 0.0146(3) 0.0108(3) 0.0153(3) 0.0003(3) -0.0013(3) -0.0014(3)
C15 0.0135(3) 0.0108(3) 0.0138(3) -0.0015(2) 0.0025(2) -0.0027(3)
C16 0.0187(4) 0.0126(4) 0.0181(4) 0.0023(3) 0.0056(3) -0.0012(3)
C17 0.0207(4) 0.0155(4) 0.0183(4) -0.0051(3) 0.0000(3) -0.0052(3)
C18 0.0147(3) 0.0174(4) 0.0190(4) -0.0030(3) 0.0046(3) -0.0001(3)
C19 0.0149(3) 0.0140(3) 0.0113(3) -0.0027(2) 0.0005(2) -0.0011(3)
C20 0.0227(4) 0.0179(4) 0.0117(3) 0.0004(3) 0.0004(3) 0.0001(3)
C21 0.0177(4) 0.0163(4) 0.0176(4) -0.0062(3) -0.0012(3) -0.0019(3)
C22 0.0164(4) 0.0207(4) 0.0175(4) -0.0048(3) 0.0038(3) -0.0021(3)
C23 0.0149(3) 0.0127(3) 0.0153(3) -0.0002(3) 0.0002(3) -0.0011(3)
C24 0.0188(4) 0.0185(4) 0.0270(4) 0.0035(3) -0.0074(3) 0.0021(3)
C25 0.0140(2) 0.0148(3) 0.0163(2) 0.00267(19) 0.00414(18) -0.00062(19)
C26 0.0140(2) 0.0148(3) 0.0163(2) 0.00267(19) 0.00414(18) -0.00062(19)
S1 0.01147(8) 0.01582(9) 0.01223(8) 0.00226(6) 0.00052(6) 0.00000(6)
C27 0.0225(4) 0.0270(5) 0.0139(3) -0.0013(3) 0.0012(3) -0.0130(4)
F1 0.0328(4) 0.0717(6) 0.0208(3) 0.0196(4) -0.0116(3) -0.0166(4)
F2 0.0624(5) 0.0356(4) 0.0310(4) -0.0186(3) 0.0244(4) -0.0274(4)
F3 0.0236(3) 0.0310(3) 0.0197(3) -0.0031(2) 0.0068(2) -0.0154(3)
O1 0.0160(3) 0.0321(4) 0.0233(3) 0.0058(3) 0.0020(2) -0.0087(3)
O2 0.0278(4) 0.0167(3) 0.0239(3) 0.0010(3) 0.0049(3) 0.0053(3)
O3 0.0172(3) 0.0239(4) 0.0205(3) 0.0032(3) -0.0024(2) 0.0058(3)
S2 0.0196(6) 0.0179(6) 0.0379(9) -0.0057(4) -0.0036(4) 0.0074(4)
C28 0.0120(16) 0.0096(12) 0.0205(14) 0.0009(9) -0.0004(11) 0.0006(10)
F4 0.0200(10) 0.0320(15) 0.0171(11) -0.0015(10) -0.0045(9) -0.0026(8)
F5 0.0305(18) 0.0384(19) 0.108(4) -0.017(2) 0.033(2) -0.0166(12)
F6 0.0197(9) 0.0207(12) 0.0265(12) -0.0055(8) 0.0051(7) 0.0070(7)
O4 0.0332(17) 0.0414(13) 0.040(2) -0.0086(13) -0.0175(12) 0.0077(12)
O5 0.0326(13) 0.0410(18) 0.041(3) -0.0221(17) -0.0025(14) 0.0195(12)
O6 0.043(3) 0.028(2) 0.0608(19) 0.0211(16) 0.007(2) -0.0102(15)
S2' 0.0250(12) 0.0336(12) 0.0244(6) -0.0156(7) -0.0105(7) 0.0159(9)
C28' 0.021(3) 0.039(4) 0.052(5) -0.013(3) 0.012(3) -0.012(3)
F4' 0.048(4) 0.038(3) 0.025(2) 0.0041(17) -0.0072(19) 0.004(2)
F5' 0.036(2) 0.068(4) 0.052(2) 0.024(2) -0.0017(16) -0.031(2)
F6' 0.044(3) 0.028(2) 0.059(3) -0.0133(17) -0.0083(18) 0.019(2)
O4' 0.053(4) 0.060(4) 0.045(3) -0.026(3) -0.031(3) 0.031(3)
O5' 0.065(3) 0.062(3) 0.032(3) -0.017(2) -0.0026(19) 0.045(2)
O6' 0.042(3) 0.022(2) 0.053(2) 0.017(2) 0.013(3) -0.001(2)

loop_
_atom_type_symbol
_atom_type_description
_atom_type_scat_dispersion_real
_atom_type_scat_dispersion_imag
_atom_type_scat_source
C C 0.0033 0.0016 'International Tables Vol C Tables 4.2.6.8 and 6.1.1.4'
H H 0.0000 0.0000 'International Tables Vol C Tables 4.2.6.8 and 6.1.1.4'
N N 0.0061 0.0033 'International Tables Vol C Tables 4.2.6.8 and 6.1.1.4'
O O 0.0106 0.0060 'International Tables Vol C Tables 4.2.6.8 and 6.1.1.4'
F F 0.0171 0.0103 'International Tables Vol C Tables 4.2.6.8 and 6.1.1.4'
S S 0.1246 0.1234 'International Tables Vol C Tables 4.2.6.8 and 6.1.1.4'
Co Co 0.3494 0.9721 'International Tables Vol C Tables 4.2.6.8 and 6.1.1.4'

loop_
_geom_angle_atom_site_label_1
_geom_angle_atom_site_label_2
_geom_angle_atom_site_label_3
_geom_angle
N2 Co1 N6 178.16(3)
N2 Co1 N1 88.66(3)
N6 Co1 N1 90.99(3)
N2 Co1 N5 89.57(3)
N6 Co1 N5 90.86(3)
N1 Co1 N5 176.97(3)
N2 Co1 N4 79.00(3)
N6 Co1 N4 102.73(3)
N1 Co1 N4 81.41(3)
N5 Co1 N4 95.83(3)
N2 Co1 N3 81.70(3)
N6 Co1 N3 96.46(3)
N1 Co1 N3 78.70(3)
N5 Co1 N3 103.48(3)
N4 Co1 N3 152.48(3)
C1 N1 C5 120.96(7)
C1 N1 Co1 120.21(6)
C5 N1 Co1 118.80(6)
C8 N2 C12 121.34(7)
C8 N2 Co1 120.03(6)
C12 N2 Co1 118.57(5)
C6 N3 C7 108.73(6)
C6 N3 C15 112.26(6)
C7 N3 C15 111.14(6)
C6 N3 Co1 98.96(5)
C7 N3 Co1 102.49(5)
C15 N3 Co1 121.97(5)
C13 N4 C14 108.46(6)
C13 N4 C19 112.05(6)
C14 N4 C19 111.54(7)
C13 N4 Co1 98.76(5)
C14 N4 Co1 103.08(5)
C19 N4 Co1 121.62(5)
C23 N5 Co1 173.13(7)
C25 N6 Co1 177.07(8)
N1 C1 C2 120.77(8)
N1 C1 C14 117.37(7)
C2 C1 C14 121.61(8)
C3 C2 C1 118.85(8)
C3 C2 H2 120.6
C1 C2 H2 120.6
C2 C3 C4 119.55(8)
C2 C3 H3 120.2
C4 C3 H3 120.2
C5 C4 C3 119.11(8)
C5 C4 H4 120.4
C3 C4 H4 120.4
N1 C5 C4 120.67(8)
N1 C5 C6 115.63(7)
C4 C5 C6 123.67(7)
N3 C6 C5 110.07(6)
N3 C6 H6A 109.6
C5 C6 H6A 109.6
N3 C6 H6B 109.6
C5 C6 H6B 109.6
H6A C6 H6B 108.2
N3 C7 C8 113.82(6)
N3 C7 H7A 108.8
C8 C7 H7A 108.8
N3 C7 H7B 108.8
C8 C7 H7B 108.8
H7A C7 H7B 107.7
N2 C8 C9 120.56(7)
N2 C8 C7 116.99(7)
C9 C8 C7 122.25(7)
C10 C9 C8 118.82(8)
C10 C9 H9 120.6
C8 C9 H9 120.6
C9 C10 C11 119.62(7)
C9 C10 H10 120.2
C11 C10 H10 120.2
C12 C11 C10 119.07(8)
C12 C11 H11 120.5
C10 C11 H11 120.5
N2 C12 C11 120.40(7)
N2 C12 C13 115.80(7)
C11 C12 C13 123.79(7)
N4 C13 C12 110.58(6)
N4 C13 H13A 109.5
C12 C13 H13A 109.5
N4 C13 H13B 109.5
C12 C13 H13B 109.5
H13A C13 H13B 108.1
N4 C14 C1 114.14(7)
N4 C14 H14A 108.7
C1 C14 H14A 108.7
N4 C14 H14B 108.7
C1 C14 H14B 108.7
H14A C14 H14B 107.6
N3 C15 C16 109.45(7)
N3 C15 C18 108.83(7)
C16 C15 C18 108.23(7)
N3 C15 C17 111.79(7)
C16 C15 C17 108.91(7)
C18 C15 C17 109.56(7)
C15 C16 H16A 109.5
C15 C16 H16B 109.5
H16A C16 H16B 109.5
C15 C16 H16C 109.5
H16A C16 H16C 109.5
H16B C16 H16C 109.5
C15 C17 H17A 109.5
C15 C17 H17B 109.5
H17A C17 H17B 109.5
C15 C17 H17C 109.5
H17A C17 H17C 109.5
H17B C17 H17C 109.5
C15 C18 H18A 109.5
C15 C18 H18B 109.5
H18A C18 H18B 109.5
C15 C18 H18C 109.5
H18A C18 H18C 109.5
H18B C18 H18C 109.5
N4 C19 C20 109.99(7)
N4 C19 C21 111.58(7)
C20 C19 C21 108.57(7)
N4 C19 C22 108.62(7)
C20 C19 C22 108.26(7)
C21 C19 C22 109.76(7)
C19 C20 H20A 109.5
C19 C20 H20B 109.5
H20A C20 H20B 109.5
C19 C20 H20C 109.5
H20A C20 H20C 109.5
H20B C20 H20C 109.5
C19 C21 H21A 109.5
C19 C21 H21B 109.5
H21A C21 H21B 109.5
C19 C21 H21C 109.5
H21A C21 H21C 109.5
H21B C21 H21C 109.5
C19 C22 H22A 109.5
C19 C22 H22B 109.5
H22A C22 H22B 109.5
C19 C22 H22C 109.5
H22A C22 H22C 109.5
H22B C22 H22C 109.5
N5 C23 C24 178.64(10)
C23 C24 H24A 109.5
C23 C24 H24B 109.5
H24A C24 H24B 109.5
C23 C24 H24C 109.5
H24A C24 H24C 109.5
H24B C24 H24C 109.5
N6 C25 C26 179.13(10)
C25 C26 H26A 109.5
C25 C26 H26B 109.5
H26A C26 H26B 109.5
C25 C26 H26C 109.5
H26A C26 H26C 109.5
H26B C26 H26C 109.5
O3 S1 O1 114.89(5)
O3 S1 O2 114.48(5)
O1 S1 O2 115.35(5)
O3 S1 C27 103.60(5)
O1 S1 C27 103.16(4)
O2 S1 C27 103.00(5)
F2 C27 F1 107.99(9)
F2 C27 F3 107.78(9)
F1 C27 F3 107.41(9)
F2 C27 S1 111.10(7)
F1 C27 S1 110.66(8)
F3 C27 S1 111.73(6)
O6 S2 O4 118.6(6)
O6 S2 O5 115.3(6)
O4 S2 O5 114.8(4)
O6 S2 C28 100.8(6)
O4 S2 C28 101.7(4)
O5 S2 C28 101.4(4)
F5 C28 F6 107.9(6)
F5 C28 F4 114.7(7)
F6 C28 F4 105.7(6)
F5 C28 S2 106.9(6)
F6 C28 S2 111.1(5)
F4 C28 S2 110.6(6)
O5' S2' O4' 112.8(5)
O5' S2' O6' 115.7(7)
O4' S2' O6' 111.8(7)
O5' S2' C28' 105.5(6)
O4' S2' C28' 104.9(6)
O6' S2' C28' 105.0(7)
F4' C28' F6' 107.7(10)
F4' C28' F5' 96.0(10)
F6' C28' F5' 103.8(10)
F4' C28' S2' 114.4(10)
F6' C28' S2' 113.6(8)
F5' C28' S2' 119.4(8)

loop_
_geom_bond_atom_site_label_1
_geom_bond_atom_site_label_2
_geom_bond_distance
Co1 N2 1.9059(7)
Co1 N6 1.9133(7)
Co1 N1 1.9170(7)
Co1 N5 1.9297(8)
Co1 N4 2.3143(7)
Co1 N3 2.3166(7)
N1 C1 1.3435(11)
N1 C5 1.3475(10)
N2 C8 1.3436(10)
N2 C12 1.3458(10)
N3 C6 1.4870(11)
N3 C7 1.4918(10)
N3 C15 1.5192(11)
N4 C13 1.4869(11)
N4 C14 1.4914(11)
N4 C19 1.5242(11)
N5 C23 1.1442(11)
N6 C25 1.1449(11)
C1 C2 1.3919(12)
C1 C14 1.5072(12)
C2 C3 1.3882(13)
C2 H2 0.9500
C3 C4 1.3912(14)
C3 H3 0.9500
C4 C5 1.3855(12)
C4 H4 0.9500
C5 C6 1.5071(12)
C6 H6A 0.9900
C6 H6B 0.9900
C7 C8 1.5067(11)
C7 H7A 0.9900
C7 H7B 0.9900
C8 C9 1.3914(11)
C9 C10 1.3885(12)
C9 H9 0.9500
C10 C11 1.3922(12)
C10 H10 0.9500
C11 C12 1.3870(11)
C11 H11 0.9500
C12 C13 1.5098(12)
C13 H13A 0.9900
C13 H13B 0.9900
C14 H14A 0.9900
C14 H14B 0.9900
C15 C16 1.5279(12)
C15 C18 1.5310(12)
C15 C17 1.5369(12)
C16 H16A 0.9800
C16 H16B 0.9800
C16 H16C 0.9800
C17 H17A 0.9800
C17 H17B 0.9800
C17 H17C 0.9800
C18 H18A 0.9800
C18 H18B 0.9800
C18 H18C 0.9800
C19 C20 1.5312(13)
C19 C21 1.5351(12)
C19 C22 1.5362(13)
C20 H20A 0.9800
C20 H20B 0.9800
C20 H20C 0.9800
C21 H21A 0.9800
C21 H21B 0.9800
C21 H21C 0.9800
C22 H22A 0.9800
C22 H22B 0.9800
C22 H22C 0.9800
C23 C24 1.4520(13)
C24 H24A 0.9800
C24 H24B 0.9800
C24 H24C 0.9800
C25 C26 1.4494(12)
C26 H26A 0.9800
C26 H26B 0.9800
C26 H26C 0.9800
S1 O3 1.4396(7)
S1 O1 1.4428(8)
S1 O2 1.4450(8)
S1 C27 1.8245(10)
C27 F2 1.3262(14)
C27 F1 1.3336(14)
C27 F3 1.3345(11)
S2 O6 1.386(9)
S2 O4 1.425(6)
S2 O5 1.461(7)
S2 C28 1.839(6)
C28 F5 1.289(10)
C28 F6 1.362(9)
C28 F4 1.387(12)
S2' O5' 1.404(10)
S2' O4' 1.454(7)
S2' O6' 1.460(10)
S2' C28' 1.770(11)
C28' F4' 1.268(18)
C28' F6' 1.301(14)
C28' F5' 1.418(14)

loop_
_geom_torsion_atom_site_label_1
_geom_torsion_atom_site_label_2
_geom_torsion_atom_site_label_3
_geom_torsion_atom_site_label_4
_geom_torsion
N2 Co1 N1 C1 75.13(6)
N6 Co1 N1 C1 -106.68(6)
N4 Co1 N1 C1 -3.95(6)
N3 Co1 N1 C1 156.93(6)
N2 Co1 N1 C5 -103.17(6)
N6 Co1 N1 C5 75.03(6)
N4 Co1 N1 C5 177.76(6)
N3 Co1 N1 C5 -21.36(6)
N1 Co1 N2 C8 77.98(7)
N5 Co1 N2 C8 -104.49(7)
N4 Co1 N2 C8 159.49(7)
N3 Co1 N2 C8 -0.80(6)
N1 Co1 N2 C12 -104.81(7)
N5 Co1 N2 C12 72.73(7)
N4 Co1 N2 C12 -23.30(6)
N3 Co1 N2 C12 176.41(7)
N2 Co1 N3 C6 124.48(5)
N6 Co1 N3 C6 -55.53(5)
N1 Co1 N3 C6 34.19(5)
N5 Co1 N3 C6 -147.97(5)
N4 Co1 N3 C6 78.70(7)
N2 Co1 N3 C7 12.89(5)
N6 Co1 N3 C7 -167.12(5)
N1 Co1 N3 C7 -77.40(5)
N5 Co1 N3 C7 100.44(5)
N4 Co1 N3 C7 -32.88(8)
N2 Co1 N3 C15 -112.12(6)
N6 Co1 N3 C15 67.87(6)
N1 Co1 N3 C15 157.59(6)
N5 Co1 N3 C15 -24.57(6)
N4 Co1 N3 C15 -157.90(6)
N2 Co1 N4 C13 34.36(5)
N6 Co1 N4 C13 -146.27(5)
N1 Co1 N4 C13 124.66(5)
N5 Co1 N4 C13 -54.07(5)
N3 Co1 N4 C13 80.61(7)
N2 Co1 N4 C14 -77.03(5)
N6 Co1 N4 C14 102.34(5)
N1 Co1 N4 C14 13.27(5)
N5 Co1 N4 C14 -165.46(5)
N3 Co1 N4 C14 -30.78(8)
N2 Co1 N4 C19 157.11(6)
N6 Co1 N4 C19 -23.52(6)
N1 Co1 N4 C19 -112.59(6)
N5 Co1 N4 C19 68.69(6)
N3 Co1 N4 C19 -156.64(6)
C5 N1 C1 C2 -3.32(12)
Co1 N1 C1 C2 178.42(6)
C5 N1 C1 C14 171.10(7)
Co1 N1 C1 C14 -7.16(10)
N1 C1 C2 C3 1.81(13)
C14 C1 C2 C3 -172.37(8)
C1 C2 C3 C4 0.80(13)
C2 C3 C4 C5 -1.92(14)
C1 N1 C5 C4 2.16(12)
Co1 N1 C5 C4 -179.56(6)
C1 N1 C5 C6 -175.97(7)
Co1 N1 C5 C6 2.30(9)
C3 C4 C5 N1 0.48(13)
C3 C4 C5 C6 178.46(8)
C7 N3 C6 C5 65.07(8)
C15 N3 C6 C5 -171.54(6)
Co1 N3 C6 C5 -41.47(7)
N1 C5 C6 N3 31.71(9)
C4 C5 C6 N3 -146.36(8)
C6 N3 C7 C8 -126.08(8)
C15 N3 C7 C8 109.87(8)
Co1 N3 C7 C8 -21.98(8)
C12 N2 C8 C9 -4.73(13)
Co1 N2 C8 C9 172.41(7)
C12 N2 C8 C7 170.34(8)
Co1 N2 C8 C7 -12.53(10)
N3 C7 C8 N2 24.93(11)
N3 C7 C8 C9 -160.10(8)
N2 C8 C9 C10 3.24(13)
C7 C8 C9 C10 -171.55(8)
C8 C9 C10 C11 0.60(13)
C9 C10 C11 C12 -2.98(13)
C8 N2 C12 C11 2.25(12)
Co1 N2 C12 C11 -174.93(6)
C8 N2 C12 C13 -177.20(7)
Co1 N2 C12 C13 5.62(10)
C10 C11 C12 N2 1.63(13)
C10 C11 C12 C13 -178.97(8)
C14 N4 C13 C12 66.98(9)
C19 N4 C13 C12 -169.45(7)
Co1 N4 C13 C12 -40.05(7)
N2 C12 C13 N4 28.80(10)
C11 C12 C13 N4 -150.64(8)
C13 N4 C14 C1 -124.05(7)
C19 N4 C14 C1 112.07(8)
Co1 N4 C14 C1 -20.02(8)
N1 C1 C14 N4 20.13(10)
C2 C1 C14 N4 -165.50(8)
C6 N3 C15 C16 69.14(8)
C7 N3 C15 C16 -168.83(7)
Co1 N3 C15 C16 -47.85(8)
C6 N3 C15 C18 -172.76(7)
C7 N3 C15 C18 -50.73(9)
Co1 N3 C15 C18 70.25(7)
C6 N3 C15 C17 -51.61(9)
C7 N3 C15 C17 70.41(8)
Co1 N3 C15 C17 -168.60(5)
C13 N4 C19 C20 68.52(9)
C14 N4 C19 C20 -169.67(7)
Co1 N4 C19 C20 -47.74(8)
C13 N4 C19 C21 -52.04(9)
C14 N4 C19 C21 69.78(9)
Co1 N4 C19 C21 -168.29(6)
C13 N4 C19 C22 -173.16(7)
C14 N4 C19 C22 -51.34(9)
Co1 N4 C19 C22 70.58(8)
O3 S1 C27 F2 -63.53(9)
O1 S1 C27 F2 56.56(9)
O2 S1 C27 F2 176.91(8)
O3 S1 C27 F1 176.52(7)
O1 S1 C27 F1 -63.40(9)
O2 S1 C27 F1 56.95(8)
O3 S1 C27 F3 56.88(9)
O1 S1 C27 F3 176.96(8)
O2 S1 C27 F3 -62.69(9)
O6 S2 C28 F5 -166.6(8)
O4 S2 C28 F5 -44.0(8)
O5 S2 C28 F5 74.6(7)
O6 S2 C28 F6 -49.0(8)
O4 S2 C28 F6 73.5(7)
O5 S2 C28 F6 -167.8(6)
O6 S2 C28 F4 68.0(8)
O4 S2 C28 F4 -169.5(5)
O5 S2 C28 F4 -50.8(6)
O5' S2' C28' F4' -60.3(11)
O4' S2' C28' F4' -179.7(9)
O6' S2' C28' F4' 62.4(11)
O5' S2' C28' F6' 175.5(11)
O4' S2' C28' F6' 56.1(11)
O6' S2' C28' F6' -61.8(11)
O5' S2' C28' F5' 52.5(12)
O4' S2' C28' F5' -66.8(11)
O6' S2' C28' F5' 175.2(10)
